data_4302538
loop_
_publ_author_name
'Jean-Claude G. B\"unzli'
'Nail M. Shavaleev'
'Rosario Scopelliti'
'Fr\'ed\'eric Gumy'

_publ_contact_author_address
;Ecole polytechnique f\'ed\'erale de Lausanne
Institut des sciences et ing\'enierie chimiques
EPFL SB ISIC LCSL
BCH 1402 (B\^at. BCH)
CH-1015 Lausanne
Switzerland
;
_publ_contact_author_email jean-claude.bunzli@epfl.ch
_publ_contact_author_fax '+41 21 693 98 25'
_publ_contact_author_name 'Jean-Claude B\"unzli'
_publ_contact_author_phone '+41 21 693 98 21'
_publ_section_title
;
Benzothiazole- and Benzoxazole-Substituted Pyridine-2-Carboxylates as
Efficient Sensitizers of Europium Luminescence
;
_journal_name_full 'Inorganic Chemistry'
_journal_page_first 6178
_journal_page_last 6191
_journal_paper_doi 10.1021/ic9005136
_journal_volume 48
_journal_year 2009
_chemical_formula_moiety 'C42 H31 Eu N6 O11, C2 H3 N'
_chemical_formula_sum 'C44 H34 Eu N7 O11'
_chemical_formula_weight 988.74
_chemical_name_systematic
; 
 ? 
;
_space_group_IT_number 14
_symmetry_cell_setting monoclinic
_symmetry_space_group_name_Hall '-P 2ybc'
_symmetry_space_group_name_H-M 'P 1 21/c 1'
_atom_sites_solution_hydrogens geom
_atom_sites_solution_primary direct
_atom_sites_solution_secondary difmap
_audit_creation_method SHELXL-97
_cell_angle_alpha 90.00
_cell_angle_beta 96.87(2)
_cell_angle_gamma 90.00
_cell_formula_units_Z 4
_cell_length_a 15.086(7)
_cell_length_b 14.565(4)
_cell_length_c 18.677(5)
_cell_measurement_reflns_used 58
_cell_measurement_temperature 100(2)
_cell_measurement_theta_max 13.553
_cell_measurement_theta_min 3.157
_cell_volume 4074(2)
_computing_cell_refinement 'Dirax/lsq (Duisenberg & Schreurs, 1989-2000)'
_computing_data_collection 'Collect (Bruker AXS BV, 1997-2004)'
_computing_data_reduction 'EvalCCD (Duisenberg & Schreurs, 1990-2000)'
_computing_molecular_graphics 'Bruker SHELXTL'
_computing_publication_material 'Bruker SHELXTL'
_computing_structure_refinement 'SHELXL-97 (Sheldrick, 1997)'
_computing_structure_solution 'SHELXS-97 (Sheldrick, 1990)'
_diffrn_ambient_temperature 100(2)
_diffrn_measured_fraction_theta_full 0.995
_diffrn_measured_fraction_theta_max 0.995
_diffrn_measurement_device_type 'Bruker APEX II CCD'
_diffrn_measurement_method 'phi and omega scans'
_diffrn_radiation_monochromator graphite
_diffrn_radiation_source 'fine-focus sealed tube'
_diffrn_radiation_type MoK\a
_diffrn_radiation_wavelength 0.71073
_diffrn_reflns_av_R_equivalents 0.1863
_diffrn_reflns_av_sigmaI/netI 0.1267
_diffrn_reflns_limit_h_max 19
_diffrn_reflns_limit_h_min -19
_diffrn_reflns_limit_k_max 18
_diffrn_reflns_limit_k_min -18
_diffrn_reflns_limit_l_max 23
_diffrn_reflns_limit_l_min -23
_diffrn_reflns_number 67116
_diffrn_reflns_theta_full 26.83
_diffrn_reflns_theta_max 26.83
_diffrn_reflns_theta_min 3.35
_exptl_absorpt_coefficient_mu 1.612
_exptl_absorpt_correction_T_max 1.0000
_exptl_absorpt_correction_T_min 0.3727
_exptl_absorpt_correction_type multi-scan
_exptl_absorpt_process_details 'SADABS V2.10, G.M. Sheldrick, 2003'
_exptl_crystal_colour colourless
_exptl_crystal_density_diffrn 1.612
_exptl_crystal_density_method 'not measured'
_exptl_crystal_description prismatic
_exptl_crystal_F_000 1992
_exptl_crystal_size_max 0.21
_exptl_crystal_size_mid 0.16
_exptl_crystal_size_min 0.14
_refine_diff_density_max 3.892
_refine_diff_density_min -1.840
_refine_diff_density_rms 0.212
_refine_ls_extinction_method none
_refine_ls_goodness_of_fit_ref 1.108
_refine_ls_hydrogen_treatment riding
_refine_ls_matrix_type full
_refine_ls_number_parameters 580
_refine_ls_number_reflns 8710
_refine_ls_number_restraints 7
_refine_ls_restrained_S_all 1.108
_refine_ls_R_factor_all 0.2011
_refine_ls_R_factor_gt 0.1129
_refine_ls_shift/su_max 0.000
_refine_ls_shift/su_mean 0.000
_refine_ls_structure_factor_coef Fsqd
_refine_ls_weighting_details 'calc w=1/[\s^2^(Fo^2^)+(0.0814P)^2^+67.4475P] where P=(Fo^2^+2Fc^2^)/3'
_refine_ls_weighting_scheme calc
_refine_ls_wR_factor_gt 0.2301
_refine_ls_wR_factor_ref 0.2747
_reflns_number_gt 4719
_reflns_number_total 8710
_reflns_threshold_expression >2sigma(I)
_cod_data_source_file ic9005136_si_001_07.cif
_cod_data_source_block '[Eu(LMe)3(H2O)2)]'
_cod_depositor_comments
;
The following automatic conversions were performed:
'_symmetry_cell_setting' value 'Monoclinic' changed to 'monoclinic'
according to '/home/saulius/struct/CIF-dictionaries/cif_core.dic'
dictionary named 'cif_core.dic' version 2.4.1 from 2010-06-29.

Automatic conversion script
Id: cif_fix_enum 1527 2010-12-29 10:47:43Z saulius 
;
_cod_original_cell_volume 4075(2)
_cod_database_code 4302538

loop_
_symmetry_equiv_pos_as_xyz
'x, y, z'
'-x, y+1/2, -z+1/2'
'-x, -y, -z'
'x, -y-1/2, z-1/2'

loop_
_atom_site_label
_atom_site_type_symbol
_atom_site_fract_x
_atom_site_fract_y
_atom_site_fract_z
_atom_site_U_iso_or_equiv
_atom_site_adp_type
_atom_site_occupancy
_atom_site_symmetry_multiplicity
_atom_site_calc_flag
_atom_site_refinement_flags
_atom_site_disorder_assembly
_atom_site_disorder_group
Eu1 Eu 0.24955(5) 0.38503(5) 0.48794(4) 0.0418(3) Uani 1 1 d . . .
O1 O 0.1487(6) 0.5081(7) 0.4500(5) 0.046(2) Uani 1 1 d . . .
O2 O 0.0413(6) 0.6109(7) 0.4636(4) 0.043(2) Uani 1 1 d . . .
O3 O 0.2888(6) 0.3541(7) 0.7407(5) 0.049(3) Uani 1 1 d . . .
O4 O 0.3494(6) 0.4951(6) 0.5495(5) 0.044(2) Uani 1 1 d . . .
O5 O 0.4527(6) 0.6059(7) 0.5566(5) 0.043(2) Uani 1 1 d . . .
O6 O 0.2313(6) 0.4175(6) 0.2341(4) 0.042(2) Uani 1 1 d . . .
O7 O 0.2469(7) 0.2247(7) 0.4826(6) 0.057(3) Uani 1 1 d . . .
O8 O 0.3534(6) 0.1317(8) 0.4467(6) 0.060(3) Uani 1 1 d . . .
O9 O -0.0504(7) 0.1588(8) 0.4687(7) 0.066(3) Uani 1 1 d . . .
O10 O 0.1034(6) 0.3153(7) 0.4892(5) 0.044(2) Uani 1 1 d D . .
H10A H 0.048(7) 0.332(9) 0.507(8) 0.065 Uiso 1 1 d D . .
H10B H 0.101(9) 0.249(5) 0.487(8) 0.065 Uiso 1 1 d D . .
O11 O 0.3945(6) 0.3187(6) 0.4716(5) 0.042(2) Uani 1 1 d D . .
H11A H 0.432(9) 0.358(8) 0.447(7) 0.063 Uiso 1 1 d D . .
H11B H 0.403(10) 0.259(6) 0.452(7) 0.063 Uiso 1 1 d D . .
N1 N 0.1724(7) 0.4670(8) 0.5865(6) 0.042(3) Uani 1 1 d . . .
N2 N 0.2922(7) 0.3257(8) 0.6222(6) 0.043(3) Uani 1 1 d . . .
N3 N 0.3313(7) 0.4931(7) 0.4070(5) 0.035(3) Uani 1 1 d . . .
N4 N 0.2085(7) 0.3693(8) 0.3449(5) 0.039(3) Uani 1 1 d . . .
N5 N 0.1191(8) 0.1079(10) 0.4445(7) 0.061(4) Uani 1 1 d . . .
N6 N -0.1124(9) 0.0344(10) 0.4079(7) 0.063(4) Uani 1 1 d . . .
C1 C 0.0969(9) 0.5537(9) 0.4866(7) 0.040(3) Uani 1 1 d . . .
C2 C 0.1128(9) 0.5333(9) 0.5688(7) 0.039(3) Uani 1 1 d . . .
C3 C 0.0661(9) 0.5797(11) 0.6165(8) 0.048(4) Uani 1 1 d . . .
H3 H 0.0234 0.6255 0.6007 0.057 Uiso 1 1 calc R . .
C4 C 0.0846(10) 0.5561(11) 0.6890(7) 0.048(4) Uani 1 1 d . . .
H4 H 0.0552 0.5862 0.7246 0.057 Uiso 1 1 calc R . .
C5 C 0.1481(11) 0.4864(10) 0.7084(8) 0.052(4) Uani 1 1 d . . .
H5 H 0.1612 0.4692 0.7576 0.062 Uiso 1 1 calc R . .
C6 C 0.1897(9) 0.4445(10) 0.6583(7) 0.041(3) Uani 1 1 d . . .
C7 C 0.2578(9) 0.3725(10) 0.6703(7) 0.042(3) Uani 1 1 d . . .
C8 C 0.3511(9) 0.2830(11) 0.7337(8) 0.048(4) Uani 1 1 d . . .
C9 C 0.4042(9) 0.2390(11) 0.7891(8) 0.048(4) Uani 1 1 d . . .
H9 H 0.4036 0.2539 0.8386 0.058 Uiso 1 1 calc R . .
C10 C 0.4589(11) 0.1703(12) 0.7652(8) 0.062(5) Uani 1 1 d . . .
H10 H 0.4959 0.1369 0.8009 0.074 Uiso 1 1 calc R . .
C11 C 0.4635(10) 0.1470(11) 0.6926(9) 0.053(4) Uani 1 1 d . . .
C12 C 0.4072(10) 0.1963(10) 0.6398(8) 0.049(4) Uani 1 1 d . . .
H12 H 0.4067 0.1821 0.5901 0.059 Uiso 1 1 calc R . .
C13 C 0.3535(9) 0.2645(9) 0.6610(7) 0.041(3) Uani 1 1 d . . .
C14 C 0.5240(12) 0.0727(13) 0.6732(9) 0.070(5) Uani 1 1 d . . .
H14A H 0.5462 0.0378 0.7165 0.104 Uiso 1 1 calc R . .
H14B H 0.5745 0.0998 0.6523 0.104 Uiso 1 1 calc R . .
H14C H 0.4912 0.0315 0.6379 0.104 Uiso 1 1 calc R . .
C15 C 0.3984(10) 0.5499(10) 0.5216(7) 0.044(4) Uani 1 1 d . . .
C16 C 0.3917(9) 0.5541(9) 0.4393(7) 0.039(3) Uani 1 1 d . . .
C17 C 0.4383(9) 0.6140(11) 0.4004(7) 0.049(3) Uani 1 1 d . . .
H17 H 0.4789 0.6574 0.4239 0.059 Uiso 1 1 calc R . .
C18 C 0.4237(10) 0.6086(11) 0.3253(7) 0.054(4) Uani 1 1 d . . .
H18 H 0.4566 0.6473 0.2971 0.065 Uiso 1 1 calc R . .
C19 C 0.3630(9) 0.5487(10) 0.2918(8) 0.043(3) Uani 1 1 d . . .
H19 H 0.3507 0.5469 0.2408 0.052 Uiso 1 1 calc R . .
C20 C 0.3194(9) 0.4900(9) 0.3351(7) 0.044(4) Uani 1 1 d . . .
C21 C 0.2516(9) 0.4227(10) 0.3069(6) 0.039(3) Uani 1 1 d . . .
C22 C 0.1667(9) 0.3497(10) 0.2258(7) 0.044(3) Uani 1 1 d . . .
C23 C 0.1222(10) 0.3151(10) 0.1623(7) 0.045(4) Uani 1 1 d . . .
H23 H 0.1357 0.3344 0.1163 0.055 Uiso 1 1 calc R . .
C24 C 0.0560(10) 0.2497(10) 0.1705(7) 0.047(4) Uani 1 1 d . . .
H24 H 0.0241 0.2232 0.1286 0.057 Uiso 1 1 calc R . .
C25 C 0.0358(8) 0.2225(10) 0.2376(8) 0.044(3) Uani 1 1 d . . .
C26 C 0.0841(9) 0.2532(9) 0.3017(8) 0.044(3) Uani 1 1 d . . .
H26 H 0.0735 0.2304 0.3475 0.053 Uiso 1 1 calc R . .
C27 C 0.1498(8) 0.3207(9) 0.2936(6) 0.035(3) Uani 1 1 d . . .
C28 C -0.0394(9) 0.1527(11) 0.2413(9) 0.055(4) Uani 1 1 d . . .
H28A H -0.0177 0.1019 0.2731 0.083 Uiso 1 1 calc R . .
H28B H -0.0588 0.1289 0.1929 0.083 Uiso 1 1 calc R . .
H28C H -0.0898 0.1826 0.2604 0.083 Uiso 1 1 calc R . .
C29 C 0.2729(10) 0.1506(12) 0.4547(8) 0.051(4) Uani 1 1 d . . .
C30 C 0.2009(12) 0.0820(11) 0.4318(8) 0.058(4) Uani 1 1 d . . .
C31 C 0.2212(10) -0.0016(11) 0.4019(8) 0.053(4) Uani 1 1 d . . .
H31 H 0.2811 -0.0170 0.3963 0.064 Uiso 1 1 calc R . .
C32 C 0.1511(12) -0.0630(13) 0.3802(9) 0.064(5) Uani 1 1 d . . .
H32 H 0.1620 -0.1210 0.3598 0.077 Uiso 1 1 calc R . .
C33 C 0.0639(12) -0.0350(11) 0.3901(8) 0.059(4) Uani 1 1 d . . .
H33 H 0.0144 -0.0736 0.3750 0.071 Uiso 1 1 calc R . .
C34 C 0.0507(12) 0.0484(12) 0.4216(9) 0.065(5) Uani 1 1 d . . .
C35 C -0.0394(10) 0.0789(13) 0.4313(10) 0.063(5) Uani 1 1 d . . .
C36 C -0.1792(11) 0.0904(14) 0.4341(10) 0.072(6) Uani 1 1 d . . .
C37 C -0.2734(13) 0.0782(14) 0.4278(9) 0.073(5) Uani 1 1 d . . .
H37 H -0.3010 0.0299 0.3990 0.088 Uiso 1 1 calc R . .
C38 C -0.3253(12) 0.1384(13) 0.4647(10) 0.074(6) Uani 1 1 d . . .
C39 C -0.2816(14) 0.2155(15) 0.5070(12) 0.095(7) Uani 1 1 d . . .
H39 H -0.3154 0.2567 0.5325 0.114 Uiso 1 1 calc R . .
C40 C -0.1924(12) 0.2256(14) 0.5084(11) 0.079(6) Uani 1 1 d . . .
H40 H -0.1634 0.2749 0.5351 0.095 Uiso 1 1 calc R . .
C41 C -0.1416(11) 0.1656(14) 0.4717(11) 0.075(5) Uani 1 1 d . . .
C42 C -0.4232(13) 0.1262(16) 0.4662(14) 0.114(9) Uani 1 1 d . . .
H42A H -0.4521 0.1149 0.4172 0.171 Uiso 1 1 calc R . .
H42B H -0.4482 0.1819 0.4854 0.171 Uiso 1 1 calc R . .
H42C H -0.4336 0.0739 0.4971 0.171 Uiso 1 1 calc R . .
C43 C 0.3014(12) 0.6780(15) 0.6623(10) 0.079(6) Uani 1 1 d . . .
H43A H 0.2470 0.6572 0.6329 0.119 Uiso 1 1 calc R . .
H43B H 0.3466 0.6294 0.6648 0.119 Uiso 1 1 calc R . .
H43C H 0.3243 0.7330 0.6405 0.119 Uiso 1 1 calc R . .
C44 C 0.2818(13) 0.6990(13) 0.7328(11) 0.071(5) Uani 1 1 d . . .
N7 N 0.2679(14) 0.7136(14) 0.7897(12) 0.110(7) Uani 1 1 d . . .

loop_
_atom_site_aniso_label
_atom_site_aniso_U_11
_atom_site_aniso_U_22
_atom_site_aniso_U_33
_atom_site_aniso_U_23
_atom_site_aniso_U_13
_atom_site_aniso_U_12
Eu1 0.0351(4) 0.0533(4) 0.0334(3) 0.0002(4) -0.0104(2) -0.0062(4)
O1 0.032(5) 0.066(7) 0.037(5) 0.004(5) -0.008(4) 0.000(5)
O2 0.041(5) 0.053(6) 0.033(5) 0.002(5) -0.009(4) 0.011(5)
O3 0.044(6) 0.064(7) 0.036(5) 0.009(4) -0.010(4) 0.004(5)
O4 0.046(6) 0.049(6) 0.034(5) 0.004(4) -0.007(4) -0.010(5)
O5 0.031(5) 0.060(6) 0.036(5) 0.004(5) -0.005(4) -0.006(5)
O6 0.041(6) 0.059(6) 0.023(4) -0.006(4) -0.010(4) -0.007(4)
O7 0.034(5) 0.067(7) 0.071(7) -0.012(6) 0.007(5) 0.003(6)
O8 0.026(5) 0.077(8) 0.073(7) -0.007(6) -0.007(5) -0.011(5)
O9 0.044(7) 0.064(7) 0.092(9) 0.000(7) 0.012(6) -0.008(6)
O10 0.039(6) 0.049(6) 0.040(5) 0.004(4) -0.009(4) -0.005(5)
O11 0.047(6) 0.039(5) 0.040(5) -0.002(4) 0.000(4) -0.009(4)
N1 0.027(6) 0.060(8) 0.037(6) 0.001(5) -0.014(5) -0.002(5)
N2 0.036(7) 0.056(8) 0.035(6) 0.001(6) -0.002(5) -0.009(6)
N3 0.029(6) 0.040(6) 0.033(6) -0.003(5) -0.012(4) 0.005(5)
N4 0.033(6) 0.057(8) 0.025(5) 0.000(5) -0.006(4) 0.001(5)
N5 0.036(7) 0.075(9) 0.070(9) 0.017(8) -0.001(6) 0.003(7)
N6 0.044(8) 0.074(10) 0.068(9) 0.015(7) -0.009(7) -0.017(7)
C1 0.030(8) 0.041(8) 0.044(8) 0.009(6) -0.011(6) -0.012(6)
C2 0.044(8) 0.042(8) 0.029(7) 0.000(6) -0.009(6) -0.018(7)
C3 0.026(7) 0.066(10) 0.051(9) 0.003(7) 0.000(6) -0.001(7)
C4 0.051(9) 0.065(10) 0.028(7) 0.001(7) 0.007(6) -0.005(8)
C5 0.060(10) 0.058(10) 0.034(8) 0.010(7) -0.012(7) 0.003(8)
C6 0.031(7) 0.050(9) 0.041(8) -0.005(6) -0.007(6) -0.006(6)
C7 0.039(8) 0.045(8) 0.037(7) 0.011(6) -0.015(6) -0.009(7)
C8 0.028(8) 0.070(10) 0.044(8) 0.010(7) -0.008(6) -0.007(7)
C9 0.028(8) 0.076(11) 0.039(8) 0.001(7) -0.002(6) -0.006(7)
C10 0.056(10) 0.073(11) 0.049(9) 0.028(8) -0.024(8) -0.010(9)
C11 0.039(9) 0.059(10) 0.060(10) 0.007(7) -0.002(7) 0.002(7)
C12 0.045(9) 0.043(8) 0.056(9) 0.013(7) -0.010(7) -0.003(7)
C13 0.040(8) 0.043(8) 0.036(7) 0.002(6) -0.008(6) -0.007(7)
C14 0.057(11) 0.081(12) 0.067(11) 0.014(9) -0.012(9) 0.001(10)
C15 0.044(9) 0.046(8) 0.037(8) 0.004(6) -0.016(6) -0.008(7)
C16 0.031(7) 0.044(8) 0.036(7) -0.008(6) -0.022(6) -0.006(6)
C17 0.046(8) 0.054(9) 0.044(8) 0.006(7) -0.007(6) -0.004(8)
C18 0.055(9) 0.063(10) 0.042(8) 0.015(8) -0.006(6) -0.018(8)
C19 0.031(7) 0.051(9) 0.045(8) -0.002(7) -0.006(6) 0.002(6)
C20 0.048(9) 0.040(8) 0.037(7) 0.000(6) -0.024(6) -0.009(6)
C21 0.041(8) 0.051(8) 0.021(6) 0.004(6) -0.013(5) 0.001(6)
C22 0.033(8) 0.054(9) 0.042(8) -0.010(6) -0.010(6) -0.002(6)
C23 0.049(9) 0.052(9) 0.033(7) -0.010(6) -0.007(6) -0.002(7)
C24 0.047(9) 0.054(9) 0.034(8) -0.010(6) -0.019(6) 0.005(7)
C25 0.014(6) 0.052(9) 0.062(10) 0.002(7) -0.005(6) -0.001(6)
C26 0.038(8) 0.042(8) 0.049(8) -0.004(6) -0.010(6) -0.001(6)
C27 0.028(7) 0.050(8) 0.023(6) -0.006(5) -0.009(5) 0.004(6)
C28 0.025(7) 0.073(10) 0.065(10) -0.018(8) -0.004(7) -0.002(7)
C29 0.042(9) 0.071(11) 0.038(8) -0.004(7) 0.002(6) 0.003(8)
C30 0.068(12) 0.044(9) 0.054(9) 0.004(7) -0.021(8) -0.009(8)
C31 0.040(9) 0.066(11) 0.053(9) 0.015(8) 0.005(7) -0.008(8)
C32 0.067(12) 0.064(11) 0.061(11) 0.007(9) 0.007(9) 0.000(9)
C33 0.060(11) 0.057(10) 0.057(10) 0.003(8) -0.011(8) 0.002(8)
C34 0.059(11) 0.066(11) 0.067(11) -0.001(9) -0.010(9) -0.020(9)
C35 0.030(8) 0.080(12) 0.078(12) -0.012(10) 0.006(8) -0.013(8)
C36 0.026(8) 0.108(16) 0.082(12) 0.029(11) 0.010(8) 0.008(9)
C37 0.078(14) 0.086(13) 0.053(10) -0.007(9) -0.003(9) 0.009(11)
C38 0.056(11) 0.082(14) 0.078(12) 0.034(10) -0.015(9) -0.009(10)
C39 0.079(15) 0.082(14) 0.109(17) 0.004(12) -0.049(13) 0.007(11)
C40 0.050(12) 0.078(13) 0.103(15) 0.005(11) -0.023(10) 0.013(10)
C41 0.022(8) 0.091(14) 0.110(15) -0.002(12) 0.001(9) -0.021(9)
C42 0.062(13) 0.122(19) 0.14(2) 0.048(16) -0.041(13) -0.045(13)
C43 0.051(11) 0.117(17) 0.065(12) 0.005(11) -0.013(9) -0.027(11)
C44 0.063(12) 0.078(13) 0.065(12) 0.004(10) -0.017(10) -0.020(10)
N7 0.108(16) 0.120(16) 0.103(15) -0.030(13) 0.019(13) -0.042(13)

loop_
_atom_type_symbol
_atom_type_description
_atom_type_scat_dispersion_real
_atom_type_scat_dispersion_imag
_atom_type_scat_source
C C 0.0033 0.0016 'International Tables Vol C Tables 4.2.6.8 and 6.1.1.4'
H H 0.0000 0.0000 'International Tables Vol C Tables 4.2.6.8 and 6.1.1.4'
N N 0.0061 0.0033 'International Tables Vol C Tables 4.2.6.8 and 6.1.1.4'
O O 0.0106 0.0060 'International Tables Vol C Tables 4.2.6.8 and 6.1.1.4'
Eu Eu -0.1578 3.6682 'International Tables Vol C Tables 4.2.6.8 and 6.1.1.4'

loop_
_geom_angle_atom_site_label_1
_geom_angle_atom_site_label_2
_geom_angle_atom_site_label_3
_geom_angle
_geom_angle_site_symmetry_1
_geom_angle_site_symmetry_3
_geom_angle_publ_flag
O7 Eu1 O4 134.0(3) . . ?
O7 Eu1 O1 136.5(3) . . ?
O4 Eu1 O1 89.0(3) . . ?
O7 Eu1 O10 64.6(3) . . ?
O4 Eu1 O10 142.6(3) . . ?
O1 Eu1 O10 76.8(3) . . ?
O7 Eu1 O11 67.1(3) . . ?
O4 Eu1 O11 78.7(3) . . ?
O1 Eu1 O11 143.4(3) . . ?
O10 Eu1 O11 131.5(3) . . ?
O7 Eu1 N1 119.0(4) . . ?
O4 Eu1 N1 70.2(3) . . ?
O1 Eu1 N1 62.7(3) . . ?
O10 Eu1 N1 72.5(3) . . ?
O11 Eu1 N1 139.3(3) . . ?
O7 Eu1 N3 126.1(4) . . ?
O4 Eu1 N3 63.8(3) . . ?
O1 Eu1 N3 72.8(3) . . ?
O10 Eu1 N3 138.9(3) . . ?
O11 Eu1 N3 70.9(3) . . ?
N1 Eu1 N3 114.9(4) . . ?
O7 Eu1 N2 73.5(4) . . ?
O4 Eu1 N2 72.4(3) . . ?
O1 Eu1 N2 126.4(4) . . ?
O10 Eu1 N2 88.4(3) . . ?
O11 Eu1 N2 82.5(3) . . ?
N1 Eu1 N2 63.7(4) . . ?
N3 Eu1 N2 132.0(3) . . ?
O7 Eu1 N4 82.6(4) . . ?
O4 Eu1 N4 126.3(3) . . ?
O1 Eu1 N4 73.0(3) . . ?
O10 Eu1 N4 82.6(3) . . ?
O11 Eu1 N4 86.9(3) . . ?
N1 Eu1 N4 132.8(3) . . ?
N3 Eu1 N4 62.6(3) . . ?
N2 Eu1 N4 156.1(4) . . ?
C1 O1 Eu1 129.4(8) . . ?
C7 O3 C8 102.1(11) . . ?
C15 O4 Eu1 126.9(8) . . ?
C21 O6 C22 102.9(10) . . ?
C29 O7 Eu1 148.7(10) . . ?
C35 O9 C41 105.2(13) . . ?
Eu1 O10 H10A 136(9) . . ?
Eu1 O10 H10B 116(8) . . ?
H10A O10 H10B 104(9) . . ?
Eu1 O11 H11A 114(9) . . ?
Eu1 O11 H11B 125(9) . . ?
H11A O11 H11B 104(9) . . ?
C2 N1 C6 117.2(12) . . ?
C2 N1 Eu1 120.4(8) . . ?
C6 N1 Eu1 122.4(9) . . ?
C7 N2 C13 105.6(11) . . ?
C7 N2 Eu1 114.5(9) . . ?
C13 N2 Eu1 139.0(9) . . ?
C20 N3 C16 118.0(12) . . ?
C20 N3 Eu1 123.4(8) . . ?
C16 N3 Eu1 118.6(8) . . ?
C21 N4 C27 104.3(10) . . ?
C21 N4 Eu1 115.3(8) . . ?
C27 N4 Eu1 140.3(9) . . ?
C30 N5 C34 116.1(15) . . ?
C35 N6 C36 101.7(15) . . ?
O2 C1 O1 127.1(13) . . ?
O2 C1 C2 119.6(14) . . ?
O1 C1 C2 113.2(11) . . ?
N1 C2 C3 125.2(12) . . ?
N1 C2 C1 113.8(13) . . ?
C3 C2 C1 121.0(13) . . ?
C2 C3 C4 116.7(14) . . ?
C2 C3 H3 121.6 . . ?
C4 C3 H3 121.6 . . ?
C3 C4 C5 118.6(14) . . ?
C3 C4 H4 120.7 . . ?
C5 C4 H4 120.7 . . ?
C6 C5 C4 120.5(13) . . ?
C6 C5 H5 119.7 . . ?
C4 C5 H5 119.7 . . ?
C5 C6 N1 121.7(13) . . ?
C5 C6 C7 126.7(13) . . ?
N1 C6 C7 111.6(12) . . ?
N2 C7 O3 116.6(12) . . ?
N2 C7 C6 127.3(12) . . ?
O3 C7 C6 116.1(13) . . ?
C9 C8 C13 124.0(15) . . ?
C9 C8 O3 126.9(14) . . ?
C13 C8 O3 109.1(11) . . ?
C8 C9 C10 113.7(14) . . ?
C8 C9 H9 123.2 . . ?
C10 C9 H9 123.2 . . ?
C9 C10 C11 125.2(13) . . ?
C9 C10 H10 117.4 . . ?
C11 C10 H10 117.4 . . ?
C10 C11 C12 117.0(15) . . ?
C10 C11 C14 120.9(14) . . ?
C12 C11 C14 122.1(15) . . ?
C13 C12 C11 119.5(15) . . ?
C13 C12 H12 120.2 . . ?
C11 C12 H12 120.2 . . ?
C12 C13 C8 120.5(13) . . ?
C12 C13 N2 132.9(13) . . ?
C8 C13 N2 106.6(12) . . ?
C11 C14 H14A 109.5 . . ?
C11 C14 H14B 109.5 . . ?
H14A C14 H14B 109.5 . . ?
C11 C14 H14C 109.5 . . ?
H14A C14 H14C 109.5 . . ?
H14B C14 H14C 109.5 . . ?
O4 C15 O5 124.9(13) . . ?
O4 C15 C16 118.3(11) . . ?
O5 C15 C16 116.7(13) . . ?
N3 C16 C17 122.4(12) . . ?
N3 C16 C15 112.3(12) . . ?
C17 C16 C15 125.2(11) . . ?
C16 C17 C18 117.7(13) . . ?
C16 C17 H17 121.2 . . ?
C18 C17 H17 121.2 . . ?
C19 C18 C17 120.9(14) . . ?
C19 C18 H18 119.6 . . ?
C17 C18 H18 119.6 . . ?
C18 C19 C20 117.7(13) . . ?
C18 C19 H19 121.1 . . ?
C20 C19 H19 121.1 . . ?
N3 C20 C19 123.2(12) . . ?
N3 C20 C21 112.7(12) . . ?
C19 C20 C21 124.0(12) . . ?
N4 C21 O6 116.8(11) . . ?
N4 C21 C20 125.9(11) . . ?
O6 C21 C20 117.3(12) . . ?
O6 C22 C23 128.3(13) . . ?
O6 C22 C27 108.6(10) . . ?
C23 C22 C27 123.1(13) . . ?
C22 C23 C24 115.7(13) . . ?
C22 C23 H23 122.2 . . ?
C24 C23 H23 122.2 . . ?
C25 C24 C23 122.0(12) . . ?
C25 C24 H24 119.0 . . ?
C23 C24 H24 119.0 . . ?
C24 C25 C26 122.4(13) . . ?
C24 C25 C28 118.5(13) . . ?
C26 C25 C28 119.1(13) . . ?
C25 C26 C27 115.5(13) . . ?
C25 C26 H26 122.3 . . ?
C27 C26 H26 122.3 . . ?
C22 C27 N4 107.3(11) . . ?
C22 C27 C26 121.1(11) . . ?
N4 C27 C26 131.6(12) . . ?
C25 C28 H28A 109.5 . . ?
C25 C28 H28B 109.5 . . ?
H28A C28 H28B 109.5 . . ?
C25 C28 H28C 109.5 . . ?
H28A C28 H28C 109.5 . . ?
H28B C28 H28C 109.5 . . ?
O8 C29 O7 125.0(14) . . ?
O8 C29 C30 119.4(15) . . ?
O7 C29 C30 115.5(14) . . ?
N5 C30 C31 124.8(15) . . ?
N5 C30 C29 114.4(15) . . ?
C31 C30 C29 120.8(16) . . ?
C30 C31 C32 118.6(16) . . ?
C30 C31 H31 120.7 . . ?
C32 C31 H31 120.7 . . ?
C31 C32 C33 117.3(17) . . ?
C31 C32 H32 121.3 . . ?
C33 C32 H32 121.3 . . ?
C34 C33 C32 119.8(17) . . ?
C34 C33 H33 120.1 . . ?
C32 C33 H33 120.1 . . ?
N5 C34 C33 123.2(17) . . ?
N5 C34 C35 116.4(16) . . ?
C33 C34 C35 120.3(15) . . ?
N6 C35 O9 116.1(15) . . ?
N6 C35 C34 124.6(17) . . ?
O9 C35 C34 119.3(14) . . ?
C41 C36 C37 119.0(18) . . ?
C41 C36 N6 111.3(15) . . ?
C37 C36 N6 129.7(19) . . ?
C38 C37 C36 119.3(18) . . ?
C38 C37 H37 120.4 . . ?
C36 C37 H37 120.4 . . ?
C37 C38 C39 119.7(18) . . ?
C37 C38 C42 123(2) . . ?
C39 C38 C42 117(2) . . ?
C40 C39 C38 118(2) . . ?
C40 C39 H39 121.0 . . ?
C38 C39 H39 121.0 . . ?
C39 C40 C41 121.7(19) . . ?
C39 C40 H40 119.1 . . ?
C41 C40 H40 119.1 . . ?
C36 C41 O9 105.7(17) . . ?
C36 C41 C40 122.0(16) . . ?
O9 C41 C40 132.1(17) . . ?
C38 C42 H42A 109.5 . . ?
C38 C42 H42B 109.5 . . ?
H42A C42 H42B 109.5 . . ?
C38 C42 H42C 109.5 . . ?
H42A C42 H42C 109.5 . . ?
H42B C42 H42C 109.5 . . ?
C44 C43 H43A 109.5 . . ?
C44 C43 H43B 109.5 . . ?
H43A C43 H43B 109.5 . . ?
C44 C43 H43C 109.5 . . ?
H43A C43 H43C 109.5 . . ?
H43B C43 H43C 109.5 . . ?
N7 C44 C43 178(3) . . ?

loop_
_geom_bond_atom_site_label_1
_geom_bond_atom_site_label_2
_geom_bond_distance
_geom_bond_site_symmetry_2
_geom_bond_publ_flag
Eu1 O7 2.338(11) . ?
Eu1 O4 2.398(9) . ?
Eu1 O1 2.402(10) . ?
Eu1 O10 2.430(10) . ?
Eu1 O11 2.443(10) . ?
Eu1 N1 2.585(12) . ?
Eu1 N3 2.594(11) . ?
Eu1 N2 2.658(11) . ?
Eu1 N4 2.680(10) . ?
O1 C1 1.283(17) . ?
O2 C1 1.223(15) . ?
O3 C7 1.368(14) . ?
O3 C8 1.416(18) . ?
O4 C15 1.243(16) . ?
O5 C15 1.278(15) . ?
O6 C21 1.360(14) . ?
O6 C22 1.383(16) . ?
O7 C29 1.280(18) . ?
O8 C29 1.271(17) . ?
O9 C35 1.38(2) . ?
O9 C41 1.388(19) . ?
O10 H10A 0.97(7) . ?
O10 H10B 0.96(7) . ?
O11 H11A 0.96(7) . ?
O11 H11B 0.96(7) . ?
N1 C2 1.334(17) . ?
N1 C6 1.375(17) . ?
N2 C7 1.286(18) . ?
N2 C13 1.419(17) . ?
N3 C20 1.335(16) . ?
N3 C16 1.361(15) . ?
N4 C21 1.280(17) . ?
N4 C27 1.413(15) . ?
N5 C30 1.34(2) . ?
N5 C34 1.38(2) . ?
N6 C35 1.308(19) . ?
N6 C36 1.43(2) . ?
C1 C2 1.554(18) . ?
C2 C3 1.38(2) . ?
C3 C4 1.392(19) . ?
C3 H3 0.9500 . ?
C4 C5 1.41(2) . ?
C4 H4 0.9500 . ?
C5 C6 1.34(2) . ?
C5 H5 0.9500 . ?
C6 C7 1.467(19) . ?
C8 C9 1.387(19) . ?
C8 C13 1.390(19) . ?
C9 C10 1.40(2) . ?
C9 H9 0.9500 . ?
C10 C11 1.41(2) . ?
C10 H10 0.9500 . ?
C11 C12 1.418(19) . ?
C11 C14 1.49(2) . ?
C12 C13 1.37(2) . ?
C12 H12 0.9500 . ?
C14 H14A 0.9800 . ?
C14 H14B 0.9800 . ?
C14 H14C 0.9800 . ?
C15 C16 1.530(19) . ?
C16 C17 1.38(2) . ?
C17 C18 1.396(19) . ?
C17 H17 0.9500 . ?
C18 C19 1.362(19) . ?
C18 H18 0.9500 . ?
C19 C20 1.39(2) . ?
C19 H19 0.9500 . ?
C20 C21 1.469(18) . ?
C22 C23 1.385(17) . ?
C22 C27 1.387(19) . ?
C23 C24 1.40(2) . ?
C23 H23 0.9500 . ?
C24 C25 1.38(2) . ?
C24 H24 0.9500 . ?
C25 C26 1.398(18) . ?
C25 C28 1.531(19) . ?
C26 C27 1.418(19) . ?
C26 H26 0.9500 . ?
C28 H28A 0.9800 . ?
C28 H28B 0.9800 . ?
C28 H28C 0.9800 . ?
C29 C30 1.50(2) . ?
C30 C31 1.39(2) . ?
C31 C32 1.41(2) . ?
C31 H31 0.9500 . ?
C32 C33 1.41(2) . ?
C32 H32 0.9500 . ?
C33 C34 1.38(2) . ?
C33 H33 0.9500 . ?
C34 C35 1.46(2) . ?
C36 C41 1.39(3) . ?
C36 C37 1.42(2) . ?
C37 C38 1.41(3) . ?
C37 H37 0.9500 . ?
C38 C39 1.48(3) . ?
C38 C42 1.49(2) . ?
C39 C40 1.35(3) . ?
C39 H39 0.9500 . ?
C40 C41 1.40(3) . ?
C40 H40 0.9500 . ?
C42 H42A 0.9800 . ?
C42 H42B 0.9800 . ?
C42 H42C 0.9800 . ?
C43 C44 1.42(3) . ?
C43 H43A 0.9800 . ?
C43 H43B 0.9800 . ?
C43 H43C 0.9800 . ?
C44 N7 1.13(2) . ?

loop_
_geom_hbond_atom_site_label_D
_geom_hbond_atom_site_label_H
_geom_hbond_atom_site_label_A
_geom_hbond_distance_DH
_geom_hbond_distance_HA
_geom_hbond_distance_DA
_geom_hbond_angle_DHA
_geom_hbond_site_symmetry_A
O10 H10A O2 0.97(7) 1.73(8) 2.675(14) 165(13) 3_566
O10 H10B N5 0.96(7) 2.23(9) 3.150(18) 159(12) .
O10 H10B O9 0.96(7) 2.63(13) 3.242(14) 122(10) .
O11 H11A O5 0.96(7) 1.83(11) 2.663(13) 143(13) 3_666
O11 H11B O8 0.96(7) 1.99(10) 2.819(14) 143(11) .

loop_
_geom_torsion_atom_site_label_1
_geom_torsion_atom_site_label_2
_geom_torsion_atom_site_label_3
_geom_torsion_atom_site_label_4
_geom_torsion
_geom_torsion_site_symmetry_1
_geom_torsion_site_symmetry_2
_geom_torsion_site_symmetry_3
_geom_torsion_site_symmetry_4
_geom_torsion_publ_flag
O7 Eu1 O1 C1 97.7(11) . . . . ?
O4 Eu1 O1 C1 -74.8(11) . . . . ?
O10 Eu1 O1 C1 70.2(11) . . . . ?
O11 Eu1 O1 C1 -144.1(10) . . . . ?
N1 Eu1 O1 C1 -6.7(10) . . . . ?
N3 Eu1 O1 C1 -137.6(11) . . . . ?
N2 Eu1 O1 C1 -7.8(12) . . . . ?
N4 Eu1 O1 C1 156.5(11) . . . . ?
O7 Eu1 O4 C15 111.9(12) . . . . ?
O1 Eu1 O4 C15 -75.2(12) . . . . ?
O10 Eu1 O4 C15 -141.6(11) . . . . ?
O11 Eu1 O4 C15 70.2(12) . . . . ?
N1 Eu1 O4 C15 -136.5(12) . . . . ?
N3 Eu1 O4 C15 -4.0(11) . . . . ?
N2 Eu1 O4 C15 155.8(12) . . . . ?
N4 Eu1 O4 C15 -7.4(13) . . . . ?
O4 Eu1 O7 C29 -83.7(19) . . . . ?
O1 Eu1 O7 C29 106.7(18) . . . . ?
O10 Eu1 O7 C29 136.5(19) . . . . ?
O11 Eu1 O7 C29 -38.6(18) . . . . ?
N1 Eu1 O7 C29 -173.5(18) . . . . ?
N3 Eu1 O7 C29 3(2) . . . . ?
N2 Eu1 O7 C29 -127.3(19) . . . . ?
N4 Eu1 O7 C29 51.2(18) . . . . ?
O7 Eu1 N1 C2 -127.6(9) . . . . ?
O4 Eu1 N1 C2 102.2(10) . . . . ?
O1 Eu1 N1 C2 2.8(9) . . . . ?
O10 Eu1 N1 C2 -81.1(10) . . . . ?
O11 Eu1 N1 C2 144.6(9) . . . . ?
N3 Eu1 N1 C2 55.4(10) . . . . ?
N2 Eu1 N1 C2 -178.2(11) . . . . ?
N4 Eu1 N1 C2 -19.4(12) . . . . ?
O7 Eu1 N1 C6 51.9(10) . . . . ?
O4 Eu1 N1 C6 -78.2(10) . . . . ?
O1 Eu1 N1 C6 -177.7(11) . . . . ?
O10 Eu1 N1 C6 98.5(10) . . . . ?
O11 Eu1 N1 C6 -35.8(12) . . . . ?
N3 Eu1 N1 C6 -125.0(9) . . . . ?
N2 Eu1 N1 C6 1.4(9) . . . . ?
N4 Eu1 N1 C6 160.2(9) . . . . ?
O7 Eu1 N2 C7 -140.2(10) . . . . ?
O4 Eu1 N2 C7 71.1(9) . . . . ?
O1 Eu1 N2 C7 -3.9(11) . . . . ?
O10 Eu1 N2 C7 -76.2(10) . . . . ?
O11 Eu1 N2 C7 151.6(10) . . . . ?
N1 Eu1 N2 C7 -5.0(9) . . . . ?
N3 Eu1 N2 C7 95.8(10) . . . . ?
N4 Eu1 N2 C7 -144.0(9) . . . . ?
O7 Eu1 N2 C13 52.3(13) . . . . ?
O4 Eu1 N2 C13 -96.4(13) . . . . ?
O1 Eu1 N2 C13 -171.5(12) . . . . ?
O10 Eu1 N2 C13 116.3(13) . . . . ?
O11 Eu1 N2 C13 -16.0(13) . . . . ?
N1 Eu1 N2 C13 -172.5(14) . . . . ?
N3 Eu1 N2 C13 -71.8(14) . . . . ?
N4 Eu1 N2 C13 48.4(17) . . . . ?
O7 Eu1 N3 C20 53.7(11) . . . . ?
O4 Eu1 N3 C20 -179.5(11) . . . . ?
O1 Eu1 N3 C20 -81.9(10) . . . . ?
O10 Eu1 N3 C20 -38.0(12) . . . . ?
O11 Eu1 N3 C20 94.0(10) . . . . ?
N1 Eu1 N3 C20 -129.7(10) . . . . ?
N2 Eu1 N3 C20 154.2(10) . . . . ?
N4 Eu1 N3 C20 -2.6(10) . . . . ?
O7 Eu1 N3 C16 -123.9(9) . . . . ?
O4 Eu1 N3 C16 2.9(9) . . . . ?
O1 Eu1 N3 C16 100.5(10) . . . . ?
O10 Eu1 N3 C16 144.4(9) . . . . ?
O11 Eu1 N3 C16 -83.6(9) . . . . ?
N1 Eu1 N3 C16 52.7(10) . . . . ?
N2 Eu1 N3 C16 -23.4(11) . . . . ?
N4 Eu1 N3 C16 179.9(10) . . . . ?
O7 Eu1 N4 C21 -136.1(10) . . . . ?
O4 Eu1 N4 C21 4.7(11) . . . . ?
O1 Eu1 N4 C21 80.3(10) . . . . ?
O10 Eu1 N4 C21 158.7(10) . . . . ?
O11 Eu1 N4 C21 -68.8(10) . . . . ?
N1 Eu1 N4 C21 100.9(10) . . . . ?
N3 Eu1 N4 C21 1.3(9) . . . . ?
N2 Eu1 N4 C21 -132.3(11) . . . . ?
O7 Eu1 N4 C27 46.5(13) . . . . ?
O4 Eu1 N4 C27 -172.7(12) . . . . ?
O1 Eu1 N4 C27 -97.1(13) . . . . ?
O10 Eu1 N4 C27 -18.7(13) . . . . ?
O11 Eu1 N4 C27 113.8(13) . . . . ?
N1 Eu1 N4 C27 -76.6(14) . . . . ?
N3 Eu1 N4 C27 -176.1(14) . . . . ?
N2 Eu1 N4 C27 50.2(17) . . . . ?
Eu1 O1 C1 O2 -173.6(9) . . . . ?
Eu1 O1 C1 C2 8.9(15) . . . . ?
C6 N1 C2 C3 -1(2) . . . . ?
Eu1 N1 C2 C3 178.2(10) . . . . ?
C6 N1 C2 C1 -179.6(11) . . . . ?
Eu1 N1 C2 C1 0.0(14) . . . . ?
O2 C1 C2 N1 177.3(12) . . . . ?
O1 C1 C2 N1 -5.0(16) . . . . ?
O2 C1 C2 C3 -1.0(19) . . . . ?
O1 C1 C2 C3 176.7(12) . . . . ?
N1 C2 C3 C4 1(2) . . . . ?
C1 C2 C3 C4 179.5(12) . . . . ?
C2 C3 C4 C5 -1(2) . . . . ?
C3 C4 C5 C6 0(2) . . . . ?
C4 C5 C6 N1 0(2) . . . . ?
C4 C5 C6 C7 178.9(14) . . . . ?
C2 N1 C6 C5 1(2) . . . . ?
Eu1 N1 C6 C5 -178.8(11) . . . . ?
C2 N1 C6 C7 -178.6(11) . . . . ?
Eu1 N1 C6 C7 1.9(15) . . . . ?
C13 N2 C7 O3 1.7(16) . . . . ?
Eu1 N2 C7 O3 -169.8(8) . . . . ?
C13 N2 C7 C6 -179.3(13) . . . . ?
Eu1 N2 C7 C6 9.1(18) . . . . ?
C8 O3 C7 N2 -1.4(15) . . . . ?
C8 O3 C7 C6 179.5(11) . . . . ?
C5 C6 C7 N2 173.0(15) . . . . ?
N1 C6 C7 N2 -8(2) . . . . ?
C5 C6 C7 O3 -8(2) . . . . ?
N1 C6 C7 O3 171.2(11) . . . . ?
C7 O3 C8 C9 178.8(14) . . . . ?
C7 O3 C8 C13 0.5(14) . . . . ?
C13 C8 C9 C10 -3(2) . . . . ?
O3 C8 C9 C10 179.4(13) . . . . ?
C8 C9 C10 C11 1(2) . . . . ?
C9 C10 C11 C12 -1(2) . . . . ?
C9 C10 C11 C14 -180.0(15) . . . . ?
C10 C11 C12 C13 2(2) . . . . ?
C14 C11 C12 C13 -179.4(14) . . . . ?
C11 C12 C13 C8 -3(2) . . . . ?
C11 C12 C13 N2 179.0(14) . . . . ?
C9 C8 C13 C12 3(2) . . . . ?
O3 C8 C13 C12 -178.2(12) . . . . ?
C9 C8 C13 N2 -177.9(13) . . . . ?
O3 C8 C13 N2 0.4(15) . . . . ?
C7 N2 C13 C12 177.2(15) . . . . ?
Eu1 N2 C13 C12 -15(2) . . . . ?
C7 N2 C13 C8 -1.2(15) . . . . ?
Eu1 N2 C13 C8 167.0(10) . . . . ?
Eu1 O4 C15 O5 -177.9(10) . . . . ?
Eu1 O4 C15 C16 4.4(19) . . . . ?
C20 N3 C16 C17 2(2) . . . . ?
Eu1 N3 C16 C17 179.9(11) . . . . ?
C20 N3 C16 C15 -179.9(12) . . . . ?
Eu1 N3 C16 C15 -2.1(14) . . . . ?
O4 C15 C16 N3 -1.1(19) . . . . ?
O5 C15 C16 N3 -178.9(12) . . . . ?
O4 C15 C16 C17 176.8(14) . . . . ?
O5 C15 C16 C17 -1(2) . . . . ?
N3 C16 C17 C18 -2(2) . . . . ?
C15 C16 C17 C18 -179.7(14) . . . . ?
C16 C17 C18 C19 3(2) . . . . ?
C17 C18 C19 C20 -3(2) . . . . ?
C16 N3 C20 C19 -3(2) . . . . ?
Eu1 N3 C20 C19 179.5(10) . . . . ?
C16 N3 C20 C21 -179.1(12) . . . . ?
Eu1 N3 C20 C21 3.3(16) . . . . ?
C18 C19 C20 N3 3(2) . . . . ?
C18 C19 C20 C21 179.2(14) . . . . ?
C27 N4 C21 O6 -0.7(16) . . . . ?
Eu1 N4 C21 O6 -179.0(8) . . . . ?
C27 N4 C21 C20 178.0(13) . . . . ?
Eu1 N4 C21 C20 -0.3(18) . . . . ?
C22 O6 C21 N4 -0.9(16) . . . . ?
C22 O6 C21 C20 -179.7(12) . . . . ?
N3 C20 C21 N4 -2(2) . . . . ?
C19 C20 C21 N4 -178.1(14) . . . . ?
N3 C20 C21 O6 176.8(11) . . . . ?
C19 C20 C21 O6 1(2) . . . . ?
C21 O6 C22 C23 -179.4(15) . . . . ?
C21 O6 C22 C27 2.1(14) . . . . ?
O6 C22 C23 C24 -176.6(13) . . . . ?
C27 C22 C23 C24 2(2) . . . . ?
C22 C23 C24 C25 1(2) . . . . ?
C23 C24 C25 C26 -5(2) . . . . ?
C23 C24 C25 C28 178.3(13) . . . . ?
C24 C25 C26 C27 6(2) . . . . ?
C28 C25 C26 C27 -177.3(12) . . . . ?
O6 C22 C27 N4 -2.6(15) . . . . ?
C23 C22 C27 N4 178.8(13) . . . . ?
O6 C22 C27 C26 178.1(12) . . . . ?
C23 C22 C27 C26 -1(2) . . . . ?
C21 N4 C27 C22 2.0(15) . . . . ?
Eu1 N4 C27 C22 179.5(10) . . . . ?
C21 N4 C27 C26 -178.8(14) . . . . ?
Eu1 N4 C27 C26 -1(2) . . . . ?
C25 C26 C27 C22 -3(2) . . . . ?
C25 C26 C27 N4 177.7(13) . . . . ?
Eu1 O7 C29 O8 49(3) . . . . ?
Eu1 O7 C29 C30 -132.7(16) . . . . ?
C34 N5 C30 C31 -4(2) . . . . ?
C34 N5 C30 C29 177.4(13) . . . . ?
O8 C29 C30 N5 178.2(13) . . . . ?
O7 C29 C30 N5 -1(2) . . . . ?
O8 C29 C30 C31 0(2) . . . . ?
O7 C29 C30 C31 -178.9(14) . . . . ?
N5 C30 C31 C32 3(2) . . . . ?
C29 C30 C31 C32 -179.0(14) . . . . ?
C30 C31 C32 C33 0(2) . . . . ?
C31 C32 C33 C34 -2(2) . . . . ?
C30 N5 C34 C33 3(2) . . . . ?
C30 N5 C34 C35 -176.3(15) . . . . ?
C32 C33 C34 N5 0(3) . . . . ?
C32 C33 C34 C35 179.2(16) . . . . ?
C36 N6 C35 O9 -1(2) . . . . ?
C36 N6 C35 C34 177.4(17) . . . . ?
C41 O9 C35 N6 2(2) . . . . ?
C41 O9 C35 C34 -176.8(17) . . . . ?
N5 C34 C35 N6 174.7(16) . . . . ?
C33 C34 C35 N6 -4(3) . . . . ?
N5 C34 C35 O9 -7(2) . . . . ?
C33 C34 C35 O9 174.3(15) . . . . ?
C35 N6 C36 C41 0(2) . . . . ?
C35 N6 C36 C37 -178.7(19) . . . . ?
C41 C36 C37 C38 -5(3) . . . . ?
N6 C36 C37 C38 173.6(17) . . . . ?
C36 C37 C38 C39 2(3) . . . . ?
C36 C37 C38 C42 -174.7(17) . . . . ?
C37 C38 C39 C40 0(3) . . . . ?
C42 C38 C39 C40 177.6(18) . . . . ?
C38 C39 C40 C41 0(3) . . . . ?
C37 C36 C41 O9 179.9(15) . . . . ?
N6 C36 C41 O9 1(2) . . . . ?
C37 C36 C41 C40 5(3) . . . . ?
N6 C36 C41 C40 -173.7(17) . . . . ?
C35 O9 C41 C36 -1.6(19) . . . . ?
C35 O9 C41 C40 172(2) . . . . ?
C39 C40 C41 C36 -2(3) . . . . ?
C39 C40 C41 O9 -176(2) . . . . ?
